data_2235943
loop_
_publ_author_name
'Sasagawa, Kosuke'
'Hijikata, Daichi'
'Kusakabe, Taro'
'Okamoto, Akiko'
'Yonezawa, Noriyuki'

_publ_section_title
;
 4-{[8-(4-Acetyloxybenzoyl)-2,7-dimethoxynaphthalen-1-yl]carbonyl}phenyl
 acetate
;
_journal_coeditor_code PK2431
_journal_issue 8
_journal_name_full 'Acta Crystallographica Section E'
_journal_page_first o2503
_journal_paper_doi 10.1107/S160053681203228X
_journal_volume 68
_journal_year 2012
_chemical_formula_iupac 'C30 H24 O8'
_chemical_formula_moiety 'C30 H24 O8'
_chemical_formula_sum 'C30 H24 O8'
_chemical_formula_weight 512.49
_chemical_melting_point_gt 436.9
_chemical_melting_point_lt 434.4
_chemical_name_common
;
 1,8-Bis(4-acetoxybenzoyl)-2,7-dimethoxynaphthalene
;
_chemical_name_systematic
;
4-{[8-(4-Acetyloxybenzoyl)-2,7-dimethoxynaphthalen-1-yl]carbonyl}phenyl
acetate
;
_space_group_IT_number 15
_symmetry_cell_setting monoclinic
_symmetry_space_group_name_Hall '-C 2yc'
_symmetry_space_group_name_H-M 'C 1 2/c 1'
_atom_sites_solution_hydrogens geom
_atom_sites_solution_primary direct
_atom_sites_solution_secondary difmap
_audit_creation_method SHELXL-97
_cell_angle_alpha 90.00
_cell_angle_beta 99.439(16)
_cell_angle_gamma 90.00
_cell_formula_units_Z 8
_cell_length_a 44.115(6)
_cell_length_b 7.9710(9)
_cell_length_c 15.035(4)
_cell_measurement_reflns_used 2415
_cell_measurement_temperature 193(2)
_cell_measurement_theta_max 66.89
_cell_measurement_theta_min 2.98
_cell_volume 5215.3(17)
_computing_cell_refinement 'PROCESS-AUTO (Rigaku, 1998)'
_computing_data_collection 'PROCESS-AUTO (Rigaku, 1998)'
_computing_data_reduction 'CrystalStructure (Rigaku, 2010)'
_computing_molecular_graphics 'ORTEPIII (Burnett & Johnson, 1996)'
_computing_publication_material 'SHELXL97 (Sheldrick, 2008)'
_computing_structure_refinement 'SHELXL97 (Sheldrick, 2008)'
_computing_structure_solution 'SIR2004 (Burla <i>et al.</i>, 2005)'
_diffrn_ambient_temperature 193(2)
_diffrn_detector_area_resol_mean 10.000
_diffrn_measured_fraction_theta_full 0.999
_diffrn_measured_fraction_theta_max 0.999
_diffrn_measurement_device_type 'Rigaku R-AXIS RAPID'
_diffrn_measurement_method '\w scans'
_diffrn_radiation_monochromator graphite
_diffrn_radiation_source 'rotating anode'
_diffrn_radiation_type CuK\a
_diffrn_radiation_wavelength 1.54178
_diffrn_reflns_av_R_equivalents 0.0244
_diffrn_reflns_av_sigmaI/netI 0.0154
_diffrn_reflns_limit_h_max 51
_diffrn_reflns_limit_h_min -52
_diffrn_reflns_limit_k_max 9
_diffrn_reflns_limit_k_min -9
_diffrn_reflns_limit_l_max 18
_diffrn_reflns_limit_l_min -18
_diffrn_reflns_number 44265
_diffrn_reflns_theta_full 68.05
_diffrn_reflns_theta_max 68.05
_diffrn_reflns_theta_min 4.06
_diffrn_standards_number 0
_exptl_absorpt_coefficient_mu 0.789
_exptl_absorpt_correction_T_max 0.962
_exptl_absorpt_correction_T_min 0.649
_exptl_absorpt_correction_type numerical
_exptl_absorpt_process_details
;
(NUMABS; Higashi, 1999)
;
_exptl_crystal_colour colorless
_exptl_crystal_density_diffrn 1.305
_exptl_crystal_density_method 'not measured'
_exptl_crystal_description platelet
_exptl_crystal_F_000 2144
_exptl_crystal_size_max 0.60
_exptl_crystal_size_mid 0.20
_exptl_crystal_size_min 0.05
_refine_diff_density_max 0.206
_refine_diff_density_min -0.228
_refine_ls_extinction_coef 0.00093(6)
_refine_ls_extinction_expression Fc^*^=kFc[1+0.001xFc^2^\l^3^/sin(2\q)]^-1/4^
_refine_ls_extinction_method 'SHELXL97 (Sheldrick, 2008)'
_refine_ls_goodness_of_fit_ref 1.112
_refine_ls_hydrogen_treatment constr
_refine_ls_matrix_type full
_refine_ls_number_parameters 348
_refine_ls_number_reflns 4760
_refine_ls_number_restraints 0
_refine_ls_restrained_S_all 1.112
_refine_ls_R_factor_all 0.0593
_refine_ls_R_factor_gt 0.0407
_refine_ls_shift/su_max 0.003
_refine_ls_shift/su_mean 0.000
_refine_ls_structure_factor_coef Fsqd
_refine_ls_weighting_details 'calc w=1/[\s^2^(Fo^2^)+(0.0509P)^2^+3.8146P] where P=(Fo^2^+2Fc^2^)/3'
_refine_ls_weighting_scheme calc
_refine_ls_wR_factor_gt 0.0994
_refine_ls_wR_factor_ref 0.1269
_reflns_number_gt 3547
_reflns_number_total 4760
_reflns_threshold_expression I>2\s(I)
_cod_data_source_file pk2431.cif
_cod_data_source_block I
_cod_original_cell_volume 5215.2(15)
_cod_original_sg_symbol_H-M 'C 2/c'
_cod_database_code 2235943
_cod_database_fobs_code 2235943

loop_
_symmetry_equiv_pos_as_xyz
'x, y, z'
'-x, y, -z+1/2'
'x+1/2, y+1/2, z'
'-x+1/2, y+1/2, -z+1/2'
'-x, -y, -z'
'x, -y, z-1/2'
'-x+1/2, -y+1/2, -z'
'x+1/2, -y+1/2, z-1/2'

loop_
_atom_site_type_symbol
_atom_site_label
_atom_site_fract_x
_atom_site_fract_y
_atom_site_fract_z
_atom_site_U_iso_or_equiv
_atom_site_adp_type
_atom_site_calc_flag
_atom_site_refinement_flags
_atom_site_occupancy
_atom_site_symmetry_multiplicity
O O1 0.67019(4) -0.50504(18) 0.69478(11) 0.0666(4) Uani d . 1 1
O O2 0.57758(4) 0.0498(2) 0.38430(9) 0.0684(4) Uani d . 1 1
O O3 0.60948(3) -0.21880(19) 0.69000(9) 0.0577(4) Uani d . 1 1
O O4 0.63836(3) 0.07349(17) 0.58412(9) 0.0530(3) Uani d . 1 1
O O5 0.73159(3) 0.02768(17) 0.94108(10) 0.0600(4) Uani d . 1 1
O O6 0.50983(3) 0.3687(2) 0.63806(10) 0.0713(5) Uani d . 1 1
O O7 0.72389(4) -0.1669(2) 1.04398(11) 0.0749(5) Uani d . 1 1
O O8 0.48041(4) 0.3266(2) 0.50231(13) 0.0765(5) Uani d . 1 1
C C1 0.65066(5) -0.5185(3) 0.44900(17) 0.0674(6) Uani d . 1 1
H H1 0.6537 -0.5870 0.3995 0.081 Uiso calc R 1 1
C C2 0.61596(5) -0.3398(3) 0.34495(14) 0.0663(6) Uani d . 1 1
H H2 0.6187 -0.4115 0.2964 0.080 Uiso calc R 1 1
C C3 0.66475(5) -0.5624(3) 0.53323(18) 0.0662(6) Uani d . 1 1
H H3 0.6775 -0.6588 0.5423 0.079 Uiso calc R 1 1
C C4 0.63189(5) -0.3764(3) 0.43240(15) 0.0577(5) Uani d . 1 1
C C5 0.59705(5) -0.2061(3) 0.32843(14) 0.0647(6) Uani d . 1 1
H H5 0.5858 -0.1876 0.2697 0.078 Uiso calc R 1 1
C C6 0.65994(5) -0.4615(3) 0.60696(15) 0.0556(5) Uani d . 1 1
C C7 0.62858(4) -0.2672(3) 0.50575(12) 0.0493(5) Uani d . 1 1
C C8 0.59414(5) -0.0946(3) 0.39916(13) 0.0547(5) Uani d . 1 1
C C9 0.64307(4) -0.3145(2) 0.59433(13) 0.0488(5) Uani d . 1 1
C C10 0.61025(4) -0.1195(2) 0.48571(12) 0.0474(4) Uani d . 1 1
C C11 0.68463(6) -0.6645(3) 0.71381(19) 0.0754(7) Uani d . 1 1
H H11A 0.6885 -0.6830 0.7791 0.090 Uiso calc R 1 1
H H11B 0.7041 -0.6667 0.6907 0.090 Uiso calc R 1 1
H H11C 0.6711 -0.7532 0.6847 0.090 Uiso calc R 1 1
C C12 0.55560(6) 0.0640(4) 0.30369(15) 0.0797(7) Uani d . 1 1
H H12A 0.5663 0.0748 0.2518 0.096 Uiso calc R 1 1
H H12B 0.5428 0.1633 0.3074 0.096 Uiso calc R 1 1
H H12C 0.5426 -0.0364 0.2964 0.096 Uiso calc R 1 1
C C13 0.63614(4) -0.2268(2) 0.67754(12) 0.0477(4) Uani d . 1 1
C C14 0.61272(4) 0.0255(2) 0.54981(12) 0.0454(4) Uani d . 1 1
C C15 0.69160(5) -0.1424(3) 0.72838(14) 0.0544(5) Uani d . 1 1
H H15 0.6964 -0.1745 0.6714 0.065 Uiso calc R 1 1
C C16 0.71455(5) -0.0820(3) 0.79466(14) 0.0573(5) Uani d . 1 1
H H16 0.7350 -0.0725 0.7833 0.069 Uiso calc R 1 1
C C17 0.66159(4) -0.1561(2) 0.74484(12) 0.0451(4) Uani d . 1 1
C C18 0.70746(5) -0.0359(2) 0.87711(13) 0.0511(5) Uani d . 1 1
C C19 0.65498(5) -0.1042(2) 0.82785(13) 0.0495(5) Uani d . 1 1
H H19 0.6344 -0.1107 0.8391 0.059 Uiso calc R 1 1
C C20 0.67777(5) -0.0431(3) 0.89443(14) 0.0537(5) Uani d . 1 1
H H20 0.6730 -0.0070 0.9508 0.064 Uiso calc R 1 1
C C21 0.55710(4) 0.0299(3) 0.56628(12) 0.0517(5) Uani d . 1 1
H H21 0.5555 -0.0848 0.5490 0.062 Uiso calc R 1 1
C C22 0.58486(4) 0.1138(2) 0.56932(11) 0.0453(4) Uani d . 1 1
C C23 0.53169(5) 0.1133(3) 0.58840(13) 0.0574(5) Uani d . 1 1
H H23 0.5128 0.0560 0.5879 0.069 Uiso calc R 1 1
C C24 0.58705(5) 0.2828(3) 0.59350(12) 0.0501(5) Uani d . 1 1
H H24 0.6061 0.3399 0.5961 0.060 Uiso calc R 1 1
C C25 0.53453(5) 0.2814(3) 0.61117(13) 0.0568(5) Uani d . 1 1
C C26 0.56166(5) 0.3679(3) 0.61376(13) 0.0557(5) Uani d . 1 1
H H26 0.5630 0.4835 0.6291 0.067 Uiso calc R 1 1
C C27 0.73804(5) -0.0490(3) 1.02320(15) 0.0575(5) Uani d . 1 1
C C28 0.76456(5) 0.0327(3) 1.08052(16) 0.0713(6) Uani d . 1 1
H H28A 0.7587 0.1460 1.0965 0.086 Uiso calc R 1 1
H H28B 0.7819 0.0392 1.0473 0.086 Uiso calc R 1 1
H H28C 0.7706 -0.0333 1.1356 0.086 Uiso calc R 1 1
C C29 0.48345(5) 0.3866(3) 0.57648(19) 0.0667(6) Uani d . 1 1
C C30 0.46120(6) 0.4943(4) 0.6140(2) 0.0937(9) Uani d . 1 1
H H30A 0.4635 0.4768 0.6793 0.112 Uiso calc R 1 1
H H30B 0.4402 0.4649 0.5859 0.112 Uiso calc R 1 1
H H30C 0.4652 0.6123 0.6017 0.112 Uiso calc R 1 1

loop_
_atom_site_aniso_label
_atom_site_aniso_U_11
_atom_site_aniso_U_22
_atom_site_aniso_U_33
_atom_site_aniso_U_12
_atom_site_aniso_U_13
_atom_site_aniso_U_23
O1 0.0778(10) 0.0442(8) 0.0766(11) 0.0067(7) 0.0087(8) -0.0012(7)
O2 0.0918(11) 0.0719(10) 0.0371(8) 0.0067(9) -0.0022(7) -0.0024(7)
O3 0.0519(8) 0.0720(10) 0.0501(8) -0.0014(7) 0.0106(6) -0.0031(7)
O4 0.0542(8) 0.0500(8) 0.0525(8) -0.0057(6) 0.0020(6) -0.0068(6)
O5 0.0662(9) 0.0515(8) 0.0579(9) -0.0124(7) -0.0027(7) -0.0004(7)
O6 0.0650(9) 0.0921(12) 0.0572(9) 0.0241(8) 0.0109(7) 0.0053(8)
O7 0.0694(10) 0.0795(11) 0.0707(10) -0.0193(9) -0.0040(8) 0.0163(9)
O8 0.0638(10) 0.0704(11) 0.0880(13) -0.0015(8) -0.0094(9) 0.0064(9)
C1 0.0698(14) 0.0650(14) 0.0716(16) -0.0075(12) 0.0239(12) -0.0233(12)
C2 0.0724(14) 0.0812(16) 0.0477(12) -0.0163(13) 0.0172(11) -0.0253(11)
C3 0.0625(13) 0.0501(12) 0.0892(18) -0.0022(10) 0.0220(12) -0.0146(12)
C4 0.0594(12) 0.0574(12) 0.0603(13) -0.0092(10) 0.0213(10) -0.0180(10)
C5 0.0711(14) 0.0807(16) 0.0423(11) -0.0103(13) 0.0090(10) -0.0139(11)
C6 0.0560(11) 0.0474(11) 0.0632(13) -0.0043(9) 0.0096(10) -0.0061(10)
C7 0.0523(10) 0.0518(11) 0.0456(11) -0.0108(9) 0.0132(8) -0.0090(9)
C8 0.0615(12) 0.0643(13) 0.0393(10) -0.0108(10) 0.0109(9) -0.0074(9)
C9 0.0491(10) 0.0440(10) 0.0543(11) -0.0061(8) 0.0117(9) -0.0067(8)
C10 0.0545(11) 0.0512(11) 0.0377(10) -0.0081(9) 0.0107(8) -0.0060(8)
C11 0.0712(15) 0.0450(12) 0.0991(19) 0.0075(11) -0.0183(13) -0.0118(12)
C12 0.0871(17) 0.100(2) 0.0459(13) 0.0052(15) -0.0069(12) -0.0032(12)
C13 0.0539(11) 0.0444(10) 0.0453(10) 0.0006(8) 0.0090(8) 0.0037(8)
C14 0.0552(11) 0.0450(10) 0.0353(9) -0.0050(8) 0.0057(8) 0.0006(8)
C15 0.0583(11) 0.0536(12) 0.0524(12) -0.0067(9) 0.0125(9) -0.0041(9)
C16 0.0560(11) 0.0577(12) 0.0589(13) -0.0107(10) 0.0114(10) -0.0020(10)
C17 0.0515(10) 0.0363(9) 0.0467(10) 0.0013(8) 0.0055(8) 0.0026(8)
C18 0.0577(11) 0.0397(10) 0.0526(11) -0.0037(9) -0.0012(9) 0.0000(8)
C19 0.0527(11) 0.0452(10) 0.0502(11) 0.0048(8) 0.0070(9) -0.0006(8)
C20 0.0616(12) 0.0497(11) 0.0488(11) 0.0037(9) 0.0058(9) -0.0044(9)
C21 0.0589(12) 0.0564(12) 0.0379(10) -0.0024(9) 0.0025(8) 0.0008(9)
C22 0.0524(10) 0.0516(11) 0.0300(9) -0.0001(8) 0.0006(7) -0.0009(8)
C23 0.0538(11) 0.0736(15) 0.0438(11) -0.0015(10) 0.0049(9) 0.0069(10)
C24 0.0559(11) 0.0530(11) 0.0388(10) -0.0006(9) 0.0000(8) 0.0015(8)
C25 0.0597(12) 0.0694(14) 0.0404(11) 0.0152(11) 0.0055(9) 0.0053(10)
C26 0.0642(13) 0.0551(12) 0.0449(11) 0.0084(10) 0.0004(9) 0.0005(9)
C27 0.0588(12) 0.0546(12) 0.0567(13) -0.0021(10) 0.0023(10) -0.0029(10)
C28 0.0694(14) 0.0717(15) 0.0671(15) -0.0109(12) -0.0056(11) -0.0074(12)
C29 0.0533(12) 0.0697(15) 0.0782(17) 0.0033(11) 0.0141(12) 0.0230(13)
C30 0.0704(16) 0.107(2) 0.110(2) 0.0262(16) 0.0331(15) 0.0328(18)

loop_
_atom_type_symbol
_atom_type_description
_atom_type_scat_dispersion_real
_atom_type_scat_dispersion_imag
_atom_type_scat_source
C C 0.0181 0.0091 'International Tables Vol C Tables 4.2.6.8 and 6.1.1.4'
H H 0.0000 0.0000 'International Tables Vol C Tables 4.2.6.8 and 6.1.1.4'
O O 0.0492 0.0322 'International Tables Vol C Tables 4.2.6.8 and 6.1.1.4'

loop_
_geom_angle_atom_site_label_1
_geom_angle_atom_site_label_2
_geom_angle_atom_site_label_3
_geom_angle
C6 O1 C11 118.99(18)
C8 O2 C12 118.56(18)
C27 O5 C18 118.60(16)
C29 O6 C25 117.98(18)
C3 C1 C4 122.6(2)
C3 C1 H1 118.7
C4 C1 H1 118.7
C5 C2 C4 122.0(2)
C5 C2 H2 119.0
C4 C2 H2 119.0
C1 C3 C6 118.6(2)
C1 C3 H3 120.7
C6 C3 H3 120.7
C1 C4 C2 121.4(2)
C1 C4 C7 119.1(2)
C2 C4 C7 119.5(2)
C2 C5 C8 119.3(2)
C2 C5 H5 120.3
C8 C5 H5 120.3
O1 C6 C9 115.61(18)
O1 C6 C3 122.9(2)
C9 C6 C3 121.4(2)
C4 C7 C9 118.11(19)
C4 C7 C10 117.59(18)
C9 C7 C10 124.28(17)
O2 C8 C10 116.90(17)
O2 C8 C5 121.51(19)
C10 C8 C5 121.3(2)
C6 C9 C7 119.92(18)
C6 C9 C13 117.15(18)
C7 C9 C13 122.02(17)
C8 C10 C7 119.91(17)
C8 C10 C14 117.62(18)
C7 C10 C14 121.36(16)
O1 C11 H11A 109.5
O1 C11 H11B 109.5
H11A C11 H11B 109.5
O1 C11 H11C 109.5
H11A C11 H11C 109.5
H11B C11 H11C 109.5
O2 C12 H12A 109.5
O2 C12 H12B 109.5
H12A C12 H12B 109.5
O2 C12 H12C 109.5
H12A C12 H12C 109.5
H12B C12 H12C 109.5
O3 C13 C17 120.79(17)
O3 C13 C9 118.83(17)
C17 C13 C9 120.35(16)
O4 C14 C22 120.38(17)
O4 C14 C10 118.46(17)
C22 C14 C10 121.13(16)
C16 C15 C17 120.28(19)
C16 C15 H15 119.9
C17 C15 H15 119.9
C18 C16 C15 119.55(19)
C18 C16 H16 120.2
C15 C16 H16 120.2
C15 C17 C19 118.83(18)
C15 C17 C13 122.76(17)
C19 C17 C13 118.41(17)
C16 C18 C20 121.49(18)
C16 C18 O5 116.96(18)
C20 C18 O5 121.46(18)
C20 C19 C17 121.27(19)
C20 C19 H19 119.4
C17 C19 H19 119.4
C18 C20 C19 118.53(19)
C18 C20 H20 120.7
C19 C20 H20 120.7
C23 C21 C22 120.2(2)
C23 C21 H21 119.9
C22 C21 H21 119.9
C21 C22 C24 119.76(18)
C21 C22 C14 121.26(18)
C24 C22 C14 118.96(17)
C25 C23 C21 118.6(2)
C25 C23 H23 120.7
C21 C23 H23 120.7
C26 C24 C22 120.43(19)
C26 C24 H24 119.8
C22 C24 H24 119.8
C26 C25 C23 122.3(2)
C26 C25 O6 117.1(2)
C23 C25 O6 120.5(2)
C25 C26 C24 118.7(2)
C25 C26 H26 120.7
C24 C26 H26 120.7
O7 C27 O5 123.17(19)
O7 C27 C28 126.0(2)
O5 C27 C28 110.85(19)
C27 C28 H28A 109.5
C27 C28 H28B 109.5
H28A C28 H28B 109.5
C27 C28 H28C 109.5
H28A C28 H28C 109.5
H28B C28 H28C 109.5
O8 C29 O6 122.6(2)
O8 C29 C30 127.1(2)
O6 C29 C30 110.2(2)
C29 C30 H30A 109.5
C29 C30 H30B 109.5
H30A C30 H30B 109.5
C29 C30 H30C 109.5
H30A C30 H30C 109.5
H30B C30 H30C 109.5

loop_
_geom_bond_atom_site_label_1
_geom_bond_atom_site_label_2
_geom_bond_distance
O1 C6 1.369(3)
O1 C11 1.430(3)
O2 C8 1.362(3)
O2 C12 1.427(3)
O3 C13 1.223(2)
O4 C14 1.225(2)
O5 C27 1.365(3)
O5 C18 1.407(2)
O6 C29 1.371(3)
O6 C25 1.407(2)
O7 C27 1.198(3)
O8 C29 1.200(3)
C1 C3 1.362(3)
C1 C4 1.402(3)
C1 H1 0.9500
C2 C5 1.351(3)
C2 C4 1.416(3)
C2 H2 0.9500
C3 C6 1.413(3)
C3 H3 0.9500
C4 C7 1.431(3)
C5 C8 1.408(3)
C5 H5 0.9500
C6 C9 1.384(3)
C7 C9 1.430(3)
C7 C10 1.432(3)
C8 C10 1.391(3)
C9 C13 1.508(3)
C10 C14 1.498(3)
C11 H11A 0.9800
C11 H11B 0.9800
C11 H11C 0.9800
C12 H12A 0.9800
C12 H12B 0.9800
C12 H12C 0.9800
C13 C17 1.493(3)
C14 C22 1.487(3)
C15 C16 1.385(3)
C15 C17 1.390(3)
C15 H15 0.9500
C16 C18 1.377(3)
C16 H16 0.9500
C17 C19 1.390(3)
C18 C20 1.378(3)
C19 C20 1.385(3)
C19 H19 0.9500
C20 H20 0.9500
C21 C23 1.390(3)
C21 C22 1.389(3)
C21 H21 0.9500
C22 C24 1.395(3)
C23 C25 1.384(3)
C23 H23 0.9500
C24 C26 1.385(3)
C24 H24 0.9500
C25 C26 1.376(3)
C26 H26 0.9500
C27 C28 1.485(3)
C28 H28A 0.9800
C28 H28B 0.9800
C28 H28C 0.9800
C29 C30 1.483(4)
C30 H30A 0.9800
C30 H30B 0.9800
C30 H30C 0.9800

loop_
_geom_hbond_atom_site_label_D
_geom_hbond_atom_site_label_H
_geom_hbond_atom_site_label_A
_geom_hbond_site_symmetry_A
_geom_hbond_distance_DH
_geom_hbond_distance_HA
_geom_hbond_distance_DA
_geom_hbond_angle_DHA
C11 H11C O4 1_545 0.98 2.36 3.320(3) 166
C12 H12A O3 6_555 0.98 2.53 3.380(3) 145
C3 H3 O7 6_545 0.95 2.47 3.369(3) 158
C21 H21 O8 5_656 0.95 2.53 3.364(3) 146

loop_
_geom_torsion_atom_site_label_1
_geom_torsion_atom_site_label_2
_geom_torsion_atom_site_label_3
_geom_torsion_atom_site_label_4
_geom_torsion
C4 C1 C3 C6 0.8(3)
C3 C1 C4 C2 -175.9(2)
C3 C1 C4 C7 3.5(3)
C5 C2 C4 C1 177.9(2)
C5 C2 C4 C7 -1.4(3)
C4 C2 C5 C8 3.2(3)
C11 O1 C6 C9 172.72(18)
C11 O1 C6 C3 -4.3(3)
C1 C3 C6 O1 172.5(2)
C1 C3 C6 C9 -4.4(3)
C1 C4 C7 C9 -4.1(3)
C2 C4 C7 C9 175.27(18)
C1 C4 C7 C10 177.48(18)
C2 C4 C7 C10 -3.2(3)
C12 O2 C8 C10 -166.42(19)
C12 O2 C8 C5 19.1(3)
C2 C5 C8 O2 174.0(2)
C2 C5 C8 C10 -0.2(3)
O1 C6 C9 C7 -173.40(17)
C3 C6 C9 C7 3.7(3)
O1 C6 C9 C13 -4.1(3)
C3 C6 C9 C13 173.02(18)
C4 C7 C9 C6 0.6(3)
C10 C7 C9 C6 178.93(18)
C4 C7 C9 C13 -168.20(17)
C10 C7 C9 C13 10.1(3)
O2 C8 C10 C7 -178.93(17)
C5 C8 C10 C7 -4.4(3)
O2 C8 C10 C14 -10.8(3)
C5 C8 C10 C14 163.68(19)
C4 C7 C10 C8 6.0(3)
C9 C7 C10 C8 -172.35(18)
C4 C7 C10 C14 -161.67(17)
C9 C7 C10 C14 20.0(3)
C6 C9 C13 O3 -113.6(2)
C7 C9 C13 O3 55.5(3)
C6 C9 C13 C17 64.4(2)
C7 C9 C13 C17 -126.51(19)
C8 C10 C14 O4 -122.9(2)
C7 C10 C14 O4 45.0(3)
C8 C10 C14 C22 55.0(2)
C7 C10 C14 C22 -137.04(18)
C17 C15 C16 C18 0.1(3)
C16 C15 C17 C19 1.7(3)
C16 C15 C17 C13 -177.39(19)
O3 C13 C17 C15 -171.31(19)
C9 C13 C17 C15 10.7(3)
O3 C13 C17 C19 9.6(3)
C9 C13 C17 C19 -168.36(17)
C15 C16 C18 C20 -2.2(3)
C15 C16 C18 O5 -178.72(18)
C27 O5 C18 C16 -123.6(2)
C27 O5 C18 C20 59.9(3)
C15 C17 C19 C20 -1.5(3)
C13 C17 C19 C20 177.64(18)
C16 C18 C20 C19 2.4(3)
O5 C18 C20 C19 178.76(17)
C17 C19 C20 C18 -0.5(3)
C23 C21 C22 C24 -0.9(3)
C23 C21 C22 C14 177.33(17)
O4 C14 C22 C21 -151.77(18)
C10 C14 C22 C21 30.3(3)
O4 C14 C22 C24 26.5(3)
C10 C14 C22 C24 -151.44(17)
C22 C21 C23 C25 1.6(3)
C21 C22 C24 C26 -0.5(3)
C14 C22 C24 C26 -178.78(17)
C21 C23 C25 C26 -0.9(3)
C21 C23 C25 O6 -177.03(16)
C29 O6 C25 C26 119.9(2)
C29 O6 C25 C23 -63.8(3)
C23 C25 C26 C24 -0.5(3)
O6 C25 C26 C24 175.78(17)
C22 C24 C26 C25 1.2(3)
C18 O5 C27 O7 -0.9(3)
C18 O5 C27 C28 178.60(18)
C25 O6 C29 O8 2.4(3)
C25 O6 C29 C30 -175.0(2)

loop_
_cod_related_entry_id
_cod_related_entry_database
_cod_related_entry_code
1 ChemSpider 30657995
